data_4086637
loop_
_publ_author_name
'Morosaki, Tomohito'
'Suzuki, Tsubasa'
'Fujii, Takayoshi'

_publ_section_title
;
 Syntheses and Structural Characterization of Mono-, Di-, and Tetranuclear
 Silver Carbone Complexes
;
_journal_issue 16
_journal_name_full Organometallics
_journal_page_first 2715
_journal_paper_doi 10.1021/acs.organomet.6b00452
_journal_volume 35
_journal_year 2016
_chemical_compound_source 'benzene, hexane'
_chemical_formula_sum 'C73 H70 Ag F3 N4 O3 S5'
_chemical_formula_weight 1376.50
_chemical_melting_point 438.5(5)
_chemical_name_systematic
;
 ?
;
_space_group_IT_number 2
_symmetry_cell_setting triclinic
_symmetry_space_group_name_Hall '-P 1'
_symmetry_space_group_name_H-M 'P -1'
_atom_sites_solution_hydrogens geom
_atom_sites_solution_primary direct
_atom_sites_solution_secondary difmap
_audit_creation_method SHELXL-97
_cell_angle_alpha 84.250(11)
_cell_angle_beta 68.341(12)
_cell_angle_gamma 89.690(14)
_cell_formula_units_Z 2
_cell_length_a 13.308(5)
_cell_length_b 16.101(5)
_cell_length_c 17.000(5)
_cell_measurement_reflns_used 28001
_cell_measurement_temperature 296(2)
_cell_measurement_theta_max 27.52
_cell_measurement_theta_min 3.01
_cell_volume 3366.4(19)
_computing_cell_refinement PROCESS-AUTO
_computing_data_collection PROCESS-AUTO
_computing_molecular_graphics 'Yadokari-XG 2009 (Wakita Nemoto et al., 2009)'
_computing_publication_material 'Yadokari-XG 2009 (Wakita,Nemoto et al., 2009)'
_computing_structure_refinement 'SHELXL-97 (Sheldrick, 1997)'
_computing_structure_solution 'SHELXS-97 (Sheldrick, 1990)'
_diffrn_ambient_temperature 296(2)
_diffrn_detector_area_resol_mean 10.0
_diffrn_measured_fraction_theta_full 0.982
_diffrn_measured_fraction_theta_max 0.982
_diffrn_measurement_device_type 'Rigaku RAXIS-RAPID'
_diffrn_measurement_method \w
_diffrn_radiation_monochromator 'Graphite Monochromator'
_diffrn_radiation_source 'fine-focus sealed tube'
_diffrn_radiation_type 'Mo K\a'
_diffrn_radiation_wavelength 0.71075
_diffrn_reflns_av_R_equivalents 0.0372
_diffrn_reflns_av_sigmaI/netI 0.0533
_diffrn_reflns_limit_h_max 17
_diffrn_reflns_limit_h_min -17
_diffrn_reflns_limit_k_max 20
_diffrn_reflns_limit_k_min -20
_diffrn_reflns_limit_l_max 22
_diffrn_reflns_limit_l_min -21
_diffrn_reflns_number 32496
_diffrn_reflns_theta_full 27.48
_diffrn_reflns_theta_max 27.48
_diffrn_reflns_theta_min 3.01
_exptl_absorpt_coefficient_mu 0.513
_exptl_absorpt_correction_T_max 1.0000
_exptl_absorpt_correction_T_min 0.7665
_exptl_absorpt_correction_type multi-scan
_exptl_absorpt_process_details
;
 Higashi, T. (1995). Program for Absorption Correction.
 Rigaku Corporation, Tokyo, Japan
;
_exptl_crystal_colour colorless
_exptl_crystal_density_diffrn 1.358
_exptl_crystal_density_method 'not measured'
_exptl_crystal_description block
_exptl_crystal_F_000 1428
_exptl_crystal_size_max 0.51
_exptl_crystal_size_mid 0.23
_exptl_crystal_size_min 0.23
_refine_diff_density_max 0.951
_refine_diff_density_min -1.141
_refine_diff_density_rms 0.085
_refine_ls_extinction_method none
_refine_ls_goodness_of_fit_ref 1.065
_refine_ls_hydrogen_treatment mixed
_refine_ls_matrix_type full
_refine_ls_number_parameters 794
_refine_ls_number_reflns 15145
_refine_ls_number_restraints 0
_refine_ls_restrained_S_all 1.065
_refine_ls_R_factor_all 0.0619
_refine_ls_R_factor_gt 0.0469
_refine_ls_shift/su_max 0.002
_refine_ls_shift/su_mean 0.000
_refine_ls_structure_factor_coef Fsqd
_refine_ls_weighting_details 'calc w=1/[\s^2^(Fo^2^)+(0.0554P)^2^+3.5816P] where P=(Fo^2^+2Fc^2^)/3'
_refine_ls_weighting_scheme calc
_refine_ls_wR_factor_gt 0.1182
_refine_ls_wR_factor_ref 0.1264
_reflns_number_gt 12233
_reflns_number_total 15145
_reflns_threshold_expression >2sigma(I)
_cod_data_source_file om6b00452_si_002.cif
_cod_data_source_block 1a
_cod_depositor_comments
;
The following automatic conversions were performed:

'_chemical_melting_point' value '438-439' was changed to '438.5(5)' -
the average value was taken and precision was estimated.

Automatic conversion script
Id: cif_fix_values 4268 2015-11-12 08:31:59Z antanas 

 Adding full bibliography for 4086637--4086642.cif.
;
_cod_database_code 4086637

loop_
_symmetry_equiv_pos_as_xyz
'x, y, z'
'-x, -y, -z'

loop_
_atom_site_label
_atom_site_type_symbol
_atom_site_fract_x
_atom_site_fract_y
_atom_site_fract_z
_atom_site_U_iso_or_equiv
_atom_site_adp_type
_atom_site_occupancy
_atom_site_symmetry_multiplicity
_atom_site_calc_flag
_atom_site_refinement_flags
Ag1 Ag 0.771096(17) 0.242361(13) 0.458907(13) 0.02419(7) Uani 1 1 d .
S1 S 0.62766(6) 0.37917(4) 0.57594(4) 0.02397(14) Uani 1 1 d .
S2 S 0.79901(5) 0.32282(4) 0.62714(4) 0.02263(14) Uani 1 1 d .
S3 S 0.80236(6) 0.23230(4) 0.26270(4) 0.02667(15) Uani 1 1 d .
S4 S 0.78254(6) 0.07494(4) 0.35903(4) 0.02263(14) Uani 1 1 d .
N1 N 0.6459(2) 0.46475(15) 0.52284(17) 0.0315(5) Uani 1 1 d .
N2 N 0.8114(2) 0.40457(16) 0.66263(17) 0.0313(6) Uani 1 1 d .
N3 N 0.6940(2) 0.25496(18) 0.25475(18) 0.0372(6) Uani 1 1 d .
N4 N 0.6817(2) 0.03748(16) 0.34975(16) 0.0292(5) Uani 1 1 d .
C1 C 0.7287(2) 0.31296(17) 0.56431(17) 0.0237(5) Uani 1 1 d .
C2 C 0.5572(2) 0.4050(2) 0.68204(19) 0.0305(6) Uani 1 1 d .
C3 C 0.5454(3) 0.4885(2) 0.6962(2) 0.0457(9) Uani 1 1 d .
H1 H 0.5743 0.5308 0.6519 0.055 Uiso 1 1 calc R
C4 C 0.4882(4) 0.5067(3) 0.7796(3) 0.0612(12) Uani 1 1 d .
H2 H 0.4771 0.5621 0.7908 0.073 Uiso 1 1 calc R
C5 C 0.4485(4) 0.4445(3) 0.8447(3) 0.0583(11) Uani 1 1 d .
H3 H 0.4116 0.4580 0.8998 0.070 Uiso 1 1 calc R
C6 C 0.4626(3) 0.3614(3) 0.8298(2) 0.0459(9) Uani 1 1 d .
H4 H 0.4364 0.3194 0.8746 0.055 Uiso 1 1 calc R
C7 C 0.5164(3) 0.3413(2) 0.7471(2) 0.0356(7) Uani 1 1 d .
H5 H 0.5246 0.2857 0.7359 0.043 Uiso 1 1 calc R
C8 C 0.5258(2) 0.31544(18) 0.56091(18) 0.0261(6) Uani 1 1 d .
C9 C 0.4590(3) 0.3570(2) 0.5249(2) 0.0320(6) Uani 1 1 d .
H6 H 0.4697 0.4139 0.5073 0.038 Uiso 1 1 calc R
C10 C 0.3758(3) 0.3119(2) 0.5157(2) 0.0381(7) Uani 1 1 d .
H7 H 0.3304 0.3386 0.4914 0.046 Uiso 1 1 calc R
C11 C 0.3604(3) 0.2275(2) 0.5425(2) 0.0395(8) Uani 1 1 d .
H8 H 0.3050 0.1977 0.5358 0.047 Uiso 1 1 calc R
C12 C 0.4269(3) 0.1867(2) 0.5794(2) 0.0338(7) Uani 1 1 d .
H9 H 0.4152 0.1300 0.5981 0.041 Uiso 1 1 calc R
C13 C 0.5106(2) 0.23047(19) 0.58841(19) 0.0284(6) Uani 1 1 d .
H10 H 0.5560 0.2035 0.6125 0.034 Uiso 1 1 calc R
C14 C 0.7462(2) 0.25234(19) 0.72220(18) 0.0276(6) Uani 1 1 d .
C15 C 0.7149(3) 0.1723(2) 0.7137(2) 0.0352(7) Uani 1 1 d .
H11 H 0.7231 0.1568 0.6604 0.042 Uiso 1 1 calc R
C16 C 0.6713(3) 0.1160(2) 0.7862(3) 0.0459(9) Uani 1 1 d .
H12 H 0.6509 0.0620 0.7819 0.055 Uiso 1 1 calc R
C17 C 0.6586(3) 0.1409(3) 0.8646(3) 0.0562(11) Uani 1 1 d .
H13 H 0.6294 0.1033 0.9132 0.067 Uiso 1 1 calc R
C18 C 0.6884(4) 0.2203(3) 0.8721(2) 0.0535(10) Uani 1 1 d .
H14 H 0.6780 0.2361 0.9257 0.064 Uiso 1 1 calc R
C19 C 0.7342(3) 0.2777(2) 0.8002(2) 0.0389(7) Uani 1 1 d .
H15 H 0.7559 0.3313 0.8047 0.047 Uiso 1 1 calc R
C20 C 0.9252(2) 0.27767(18) 0.56888(18) 0.0251(6) Uani 1 1 d .
C21 C 0.9795(2) 0.3088(2) 0.48445(19) 0.0297(6) Uani 1 1 d .
H16 H 0.9482 0.3489 0.4582 0.036 Uiso 1 1 calc R
C22 C 1.0806(3) 0.2798(2) 0.4397(2) 0.0366(7) Uani 1 1 d .
H17 H 1.1176 0.3008 0.3832 0.044 Uiso 1 1 calc R
C23 C 1.1271(3) 0.2196(2) 0.4784(2) 0.0370(7) Uani 1 1 d .
H18 H 1.1941 0.1991 0.4474 0.044 Uiso 1 1 calc R
C24 C 1.0743(3) 0.1898(2) 0.5628(2) 0.0371(7) Uani 1 1 d .
H19 H 1.1061 0.1500 0.5888 0.045 Uiso 1 1 calc R
C25 C 0.9733(2) 0.21955(19) 0.6091(2) 0.0303(6) Uani 1 1 d .
H20 H 0.9383 0.2007 0.6663 0.036 Uiso 1 1 calc R
C26 C 0.7170(3) 0.4689(2) 0.4325(2) 0.0405(8) Uani 1 1 d .
H21 H 0.7790 0.4357 0.4268 0.061 Uiso 1 1 calc R
H22 H 0.7403 0.5258 0.4111 0.061 Uiso 1 1 calc R
H23 H 0.6782 0.4478 0.4006 0.061 Uiso 1 1 calc R
C27 C 0.8593(3) 0.4784(2) 0.6014(3) 0.0464(9) Uani 1 1 d .
H24 H 0.9368 0.4760 0.5803 0.070 Uiso 1 1 calc R
H25 H 0.8375 0.5282 0.6291 0.070 Uiso 1 1 calc R
H26 H 0.8349 0.4790 0.5547 0.070 Uiso 1 1 calc R
C28 C 0.8136(2) 0.17683(17) 0.34915(18) 0.0252(6) Uani 1 1 d .
C29 C 0.8694(3) 0.18479(19) 0.16709(19) 0.0325(7) Uani 1 1 d .
C30 C 0.8065(4) 0.1463(2) 0.1311(2) 0.0492(9) Uani 1 1 d .
H27 H 0.7314 0.1480 0.1542 0.059 Uiso 1 1 calc R
C31 C 0.8584(5) 0.1053(3) 0.0599(3) 0.0648(13) Uani 1 1 d .
H28 H 0.8179 0.0787 0.0348 0.078 Uiso 1 1 calc R
C32 C 0.9683(5) 0.1038(3) 0.0263(2) 0.0648(14) Uani 1 1 d .
H29 H 1.0020 0.0766 -0.0220 0.078 Uiso 1 1 calc R
C33 C 1.0304(4) 0.1419(3) 0.0626(2) 0.0534(10) Uani 1 1 d .
H30 H 1.1054 0.1399 0.0392 0.064 Uiso 1 1 calc R
C34 C 0.9805(3) 0.1831(2) 0.1342(2) 0.0422(8) Uani 1 1 d .
H31 H 1.0214 0.2090 0.1594 0.051 Uiso 1 1 calc R
C35 C 0.8849(3) 0.32351(18) 0.25220(18) 0.0300(6) Uani 1 1 d .
C36 C 0.8523(3) 0.3982(2) 0.2219(2) 0.0387(7) Uani 1 1 d .
H32 H 0.7905 0.3997 0.2086 0.046 Uiso 1 1 calc R
C37 C 0.9146(4) 0.4710(2) 0.2120(2) 0.0481(9) Uani 1 1 d .
H33 H 0.8937 0.5217 0.1926 0.058 Uiso 1 1 calc R
C38 C 1.0064(4) 0.4678(2) 0.2307(3) 0.0485(9) Uani 1 1 d .
H34 H 1.0467 0.5168 0.2244 0.058 Uiso 1 1 calc R
C39 C 1.0402(3) 0.3932(2) 0.2588(2) 0.0429(8) Uani 1 1 d .
H35 H 1.1041 0.3917 0.2692 0.052 Uiso 1 1 calc R
C40 C 0.9777(3) 0.3199(2) 0.2716(2) 0.0335(7) Uani 1 1 d .
H36 H 0.9978 0.2697 0.2927 0.040 Uiso 1 1 calc R
C41 C 0.8878(2) 0.01589(17) 0.29053(17) 0.0245(5) Uani 1 1 d .
C42 C 0.9945(2) 0.03763(19) 0.27451(19) 0.0290(6) Uani 1 1 d .
H37 H 1.0115 0.0832 0.2974 0.035 Uiso 1 1 calc R
C43 C 1.0757(3) -0.0094(2) 0.2238(2) 0.0349(7) Uani 1 1 d .
H38 H 1.1478 0.0047 0.2121 0.042 Uiso 1 1 calc R
C44 C 1.0492(3) -0.0779(2) 0.1904(2) 0.0376(7) Uani 1 1 d .
H39 H 1.1038 -0.1100 0.1572 0.045 Uiso 1 1 calc R
C45 C 0.9428(3) -0.0983(2) 0.2063(2) 0.0384(8) Uani 1 1 d .
H40 H 0.9258 -0.1436 0.1831 0.046 Uiso 1 1 calc R
C46 C 0.8606(3) -0.05146(19) 0.2569(2) 0.0312(6) Uani 1 1 d .
H41 H 0.7885 -0.0651 0.2679 0.037 Uiso 1 1 calc R
C47 C 0.7902(2) 0.04125(17) 0.46152(18) 0.0248(5) Uani 1 1 d .
C48 C 0.8719(3) 0.06638(19) 0.4871(2) 0.0298(6) Uani 1 1 d .
H42 H 0.9256 0.1049 0.4524 0.036 Uiso 1 1 calc R
C49 C 0.8719(3) 0.0329(2) 0.5657(2) 0.0339(7) Uani 1 1 d .
H43 H 0.9273 0.0479 0.5830 0.041 Uiso 1 1 calc R
C50 C 0.7905(3) -0.0225(2) 0.6179(2) 0.0382(7) Uani 1 1 d .
H44 H 0.7910 -0.0438 0.6707 0.046 Uiso 1 1 calc R
C51 C 0.7083(3) -0.0466(2) 0.5932(2) 0.0385(7) Uani 1 1 d .
H45 H 0.6530 -0.0831 0.6295 0.046 Uiso 1 1 calc R
C52 C 0.7089(3) -0.0156(2) 0.5132(2) 0.0321(6) Uani 1 1 d .
H46 H 0.6554 -0.0329 0.4948 0.039 Uiso 1 1 calc R
C53 C 0.6108(3) 0.2909(2) 0.3257(2) 0.0443(8) Uani 1 1 d .
H47 H 0.6136 0.2664 0.3786 0.066 Uiso 1 1 calc R
H48 H 0.5407 0.2797 0.3244 0.066 Uiso 1 1 calc R
H49 H 0.6237 0.3502 0.3203 0.066 Uiso 1 1 calc R
C54 C 0.5791(3) 0.0772(2) 0.3882(2) 0.0409(8) Uani 1 1 d .
H50 H 0.5799 0.1044 0.4357 0.061 Uiso 1 1 calc R
H51 H 0.5213 0.0357 0.4074 0.061 Uiso 1 1 calc R
H52 H 0.5684 0.1178 0.3469 0.061 Uiso 1 1 calc R
S5 S 0.27154(9) 0.18996(7) 0.17840(7) 0.0553(3) Uani 1 1 d .
F1 F 0.3973(6) 0.2188(3) 0.2553(5) 0.189(3) Uani 1 1 d .
F2 F 0.3467(7) 0.3292(3) 0.2005(5) 0.218(4) Uani 1 1 d .
F3 F 0.4660(5) 0.2493(5) 0.1205(7) 0.277(6) Uani 1 1 d .
O1 O 0.3135(3) 0.10784(19) 0.1707(2) 0.0693(9) Uani 1 1 d .
O2 O 0.1814(3) 0.1956(2) 0.2554(2) 0.0783(10) Uani 1 1 d .
O3 O 0.2555(4) 0.2318(3) 0.1040(3) 0.1005(14) Uani 1 1 d .
C55 C 0.3746(11) 0.2488(5) 0.1894(8) 0.147(4) Uani 1 1 d .
C56 C 0.4277(4) -0.0145(3) 0.9143(3) 0.0604(11) Uani 1 1 d .
H53 H 0.4530 -0.0590 0.9402 0.072 Uiso 1 1 calc R
C57 C 0.4374(4) -0.0142(3) 0.8306(3) 0.0537(10) Uani 1 1 d .
H54 H 0.4685 -0.0587 0.8004 0.064 Uiso 1 1 calc R
C58 C 0.4014(4) 0.0515(3) 0.7923(3) 0.0616(12) Uani 1 1 d .
H55 H 0.4087 0.0516 0.7357 0.074 Uiso 1 1 calc R
C59 C 0.3546(4) 0.1174(3) 0.8362(3) 0.0664(13) Uani 1 1 d .
H56 H 0.3295 0.1617 0.8098 0.080 Uiso 1 1 calc R
C60 C 0.3450(4) 0.1175(3) 0.9199(3) 0.0616(12) Uani 1 1 d .
H57 H 0.3146 0.1625 0.9497 0.074 Uiso 1 1 calc R
C61 C 0.3806(4) 0.0510(3) 0.9595(3) 0.0609(11) Uani 1 1 d .
H58 H 0.3728 0.0505 1.0162 0.073 Uiso 1 1 calc R
C62 C 0.1721(5) 0.3122(3) 0.8518(4) 0.0744(15) Uani 1 1 d .
H59 H 0.2213 0.3109 0.8790 0.089 Uiso 1 1 calc R
C63 C 0.0596(5) 0.3104(3) 0.8994(3) 0.0675(13) Uani 1 1 d .
H60 H 0.0341 0.3076 0.9585 0.081 Uiso 1 1 calc R
C64 C -0.0115(4) 0.3128(2) 0.8580(3) 0.0560(11) Uani 1 1 d .
H61 H -0.0856 0.3111 0.8890 0.067 Uiso 1 1 calc R
C65 C 0.0265(4) 0.3177(2) 0.7713(3) 0.0529(10) Uani 1 1 d .
H62 H -0.0218 0.3203 0.7433 0.063 Uiso 1 1 calc R
C66 C 0.1354(4) 0.3187(3) 0.7255(3) 0.0563(10) Uani 1 1 d .
H63 H 0.1602 0.3215 0.6664 0.068 Uiso 1 1 calc R
C67 C 0.2076(4) 0.3158(3) 0.7647(4) 0.0666(13) Uani 1 1 d .
H64 H 0.2813 0.3162 0.7325 0.080 Uiso 1 1 calc R
C68 C 0.2060(6) 0.5694(6) -0.0297(4) 0.160(6) Uani 1 1 d G
H65 H 0.1641 0.5898 -0.0602 0.192 Uiso 1 1 calc R
C69 C 0.1827(4) 0.4906(6) 0.0155(5) 0.171(6) Uani 1 1 d G
H66 H 0.1252 0.4582 0.0153 0.206 Uiso 1 1 calc R
C70 C 0.2454(6) 0.4601(3) 0.0611(3) 0.129(3) Uani 1 1 d G
H67 H 0.2298 0.4074 0.0913 0.154 Uiso 1 1 calc R
C71 C 0.3313(5) 0.5085(5) 0.0615(3) 0.109(2) Uani 1 1 d G
H68 H 0.3733 0.4882 0.0919 0.130 Uiso 1 1 calc R
C72 C 0.3546(4) 0.5874(4) 0.0162(4) 0.122(3) Uani 1 1 d G
H69 H 0.4121 0.6198 0.0165 0.146 Uiso 1 1 calc R
C73 C 0.2920(7) 0.6179(3) -0.0293(3) 0.153(5) Uani 1 1 d G
H70 H 0.3076 0.6706 -0.0596 0.184 Uiso 1 1 calc R

loop_
_atom_site_aniso_label
_atom_site_aniso_U_11
_atom_site_aniso_U_22
_atom_site_aniso_U_33
_atom_site_aniso_U_23
_atom_site_aniso_U_13
_atom_site_aniso_U_12
Ag1 0.02601(12) 0.02342(11) 0.02501(11) -0.00897(8) -0.01008(9) 0.00807(8)
S1 0.0224(3) 0.0222(3) 0.0273(3) -0.0068(3) -0.0082(3) 0.0075(3)
S2 0.0222(3) 0.0230(3) 0.0239(3) -0.0065(3) -0.0089(3) 0.0037(2)
S3 0.0331(4) 0.0242(3) 0.0256(3) -0.0065(3) -0.0133(3) 0.0083(3)
S4 0.0222(3) 0.0224(3) 0.0245(3) -0.0071(3) -0.0090(3) 0.0052(2)
N1 0.0323(14) 0.0228(12) 0.0367(14) -0.0042(11) -0.0094(12) 0.0084(10)
N2 0.0371(15) 0.0247(12) 0.0362(13) -0.0118(11) -0.0162(12) 0.0006(10)
N3 0.0390(16) 0.0405(15) 0.0403(15) -0.0085(12) -0.0233(13) 0.0125(12)
N4 0.0233(13) 0.0317(13) 0.0354(13) -0.0107(11) -0.0124(11) 0.0027(10)
C1 0.0242(14) 0.0250(13) 0.0260(13) -0.0095(11) -0.0125(11) 0.0071(11)
C2 0.0244(15) 0.0363(16) 0.0319(15) -0.0135(13) -0.0095(12) 0.0095(12)
C3 0.053(2) 0.0370(18) 0.0460(19) -0.0216(16) -0.0132(18) 0.0136(16)
C4 0.070(3) 0.053(2) 0.058(3) -0.034(2) -0.014(2) 0.022(2)
C5 0.053(3) 0.076(3) 0.041(2) -0.029(2) -0.0047(19) 0.015(2)
C6 0.0363(19) 0.064(2) 0.0323(17) -0.0113(17) -0.0055(15) 0.0048(17)
C7 0.0288(16) 0.0432(18) 0.0343(16) -0.0116(14) -0.0093(14) 0.0080(13)
C8 0.0239(14) 0.0269(14) 0.0282(14) -0.0076(12) -0.0092(12) 0.0054(11)
C9 0.0269(15) 0.0331(16) 0.0381(16) -0.0085(13) -0.0134(13) 0.0120(12)
C10 0.0268(16) 0.0470(19) 0.0468(19) -0.0091(16) -0.0198(15) 0.0131(14)
C11 0.0278(16) 0.048(2) 0.0466(19) -0.0140(16) -0.0161(15) 0.0022(14)
C12 0.0284(16) 0.0349(16) 0.0358(16) -0.0051(14) -0.0089(13) -0.0012(13)
C13 0.0260(15) 0.0301(15) 0.0305(14) -0.0062(12) -0.0113(12) 0.0061(12)
C14 0.0220(14) 0.0331(15) 0.0244(13) 0.0004(12) -0.0059(11) 0.0042(11)
C15 0.0307(17) 0.0345(16) 0.0381(16) -0.0002(14) -0.0112(14) 0.0051(13)
C16 0.0333(19) 0.0407(19) 0.054(2) 0.0131(17) -0.0089(16) 0.0001(15)
C17 0.045(2) 0.065(3) 0.041(2) 0.0193(19) -0.0023(17) 0.004(2)
C18 0.054(2) 0.071(3) 0.0257(16) 0.0001(18) -0.0054(16) 0.009(2)
C19 0.0373(18) 0.050(2) 0.0291(15) -0.0087(15) -0.0109(14) 0.0072(15)
C20 0.0191(13) 0.0279(14) 0.0298(14) -0.0085(12) -0.0092(11) 0.0042(11)
C21 0.0236(14) 0.0375(16) 0.0272(14) -0.0015(13) -0.0091(12) 0.0056(12)
C22 0.0273(16) 0.0479(19) 0.0319(15) -0.0051(14) -0.0077(13) 0.0059(14)
C23 0.0243(16) 0.0439(18) 0.0444(18) -0.0117(15) -0.0130(14) 0.0098(13)
C24 0.0254(16) 0.0400(18) 0.0477(19) -0.0006(15) -0.0168(15) 0.0087(13)
C25 0.0246(15) 0.0325(15) 0.0343(15) -0.0007(13) -0.0124(13) 0.0031(12)
C26 0.051(2) 0.0293(16) 0.0359(17) 0.0013(14) -0.0107(16) 0.0074(15)
C27 0.054(2) 0.0315(17) 0.055(2) -0.0062(16) -0.0213(19) -0.0081(16)
C28 0.0299(15) 0.0207(13) 0.0279(13) -0.0087(11) -0.0127(12) 0.0056(11)
C29 0.049(2) 0.0246(14) 0.0232(13) -0.0047(12) -0.0123(14) 0.0086(13)
C30 0.068(3) 0.048(2) 0.0367(18) -0.0103(17) -0.0231(19) 0.0004(19)
C31 0.098(4) 0.056(3) 0.044(2) -0.021(2) -0.027(3) -0.003(3)
C32 0.119(5) 0.040(2) 0.0288(18) -0.0137(16) -0.016(2) 0.016(2)
C33 0.069(3) 0.048(2) 0.0306(17) -0.0081(16) -0.0031(18) 0.021(2)
C34 0.053(2) 0.0407(19) 0.0325(16) -0.0095(15) -0.0145(16) 0.0153(16)
C35 0.0423(18) 0.0234(14) 0.0234(13) -0.0034(11) -0.0110(13) 0.0073(12)
C36 0.046(2) 0.0312(16) 0.0365(17) -0.0014(14) -0.0139(15) 0.0100(14)
C37 0.063(3) 0.0253(16) 0.050(2) 0.0010(15) -0.0161(19) 0.0102(16)
C38 0.058(2) 0.0294(17) 0.051(2) 0.0025(16) -0.0137(19) -0.0059(16)
C39 0.050(2) 0.0349(18) 0.0425(19) 0.0034(15) -0.0166(17) -0.0065(16)
C40 0.0405(18) 0.0278(15) 0.0322(15) -0.0019(13) -0.0137(14) 0.0027(13)
C41 0.0267(14) 0.0229(13) 0.0236(13) -0.0057(11) -0.0081(11) 0.0076(11)
C42 0.0289(15) 0.0288(14) 0.0306(14) -0.0082(12) -0.0113(12) 0.0061(12)
C43 0.0274(16) 0.0401(17) 0.0362(16) -0.0074(14) -0.0101(13) 0.0111(13)
C44 0.0407(19) 0.0348(17) 0.0334(16) -0.0091(14) -0.0081(14) 0.0190(14)
C45 0.053(2) 0.0262(15) 0.0352(16) -0.0149(13) -0.0127(16) 0.0072(14)
C46 0.0335(17) 0.0256(14) 0.0344(15) -0.0069(13) -0.0114(13) 0.0005(12)
C47 0.0241(14) 0.0236(13) 0.0261(13) -0.0069(11) -0.0075(11) 0.0068(11)
C48 0.0324(16) 0.0260(14) 0.0344(15) -0.0057(12) -0.0158(13) 0.0052(12)
C49 0.0410(18) 0.0306(15) 0.0365(16) -0.0051(13) -0.0216(15) 0.0048(13)
C50 0.051(2) 0.0346(17) 0.0315(15) -0.0015(14) -0.0184(15) 0.0121(15)
C51 0.0397(19) 0.0396(18) 0.0311(16) 0.0042(14) -0.0090(14) 0.0037(14)
C52 0.0280(16) 0.0353(16) 0.0321(15) -0.0041(13) -0.0099(13) 0.0020(12)
C53 0.039(2) 0.045(2) 0.055(2) -0.0141(17) -0.0233(17) 0.0192(16)
C54 0.0241(16) 0.050(2) 0.0490(19) -0.0096(16) -0.0125(15) 0.0087(14)
S5 0.0551(6) 0.0476(6) 0.0562(6) -0.0045(5) -0.0129(5) 0.0045(5)
F1 0.245(7) 0.114(4) 0.304(8) 0.049(4) -0.229(7) -0.048(4)
F2 0.352(10) 0.061(3) 0.359(9) 0.025(4) -0.280(9) -0.054(4)
F3 0.095(4) 0.225(8) 0.409(13) 0.121(8) -0.011(6) -0.088(5)
O1 0.066(2) 0.0497(17) 0.079(2) -0.0120(16) -0.0101(18) 0.0122(15)
O2 0.073(2) 0.076(2) 0.071(2) -0.0133(18) -0.0074(18) 0.0303(18)
O3 0.149(4) 0.088(3) 0.080(3) -0.003(2) -0.063(3) 0.007(3)
C55 0.229(13) 0.066(4) 0.202(10) 0.023(5) -0.153(10) -0.027(6)
C56 0.063(3) 0.064(3) 0.049(2) 0.009(2) -0.018(2) 0.005(2)
C57 0.055(3) 0.051(2) 0.055(2) -0.0079(19) -0.020(2) 0.0004(19)
C58 0.072(3) 0.069(3) 0.061(3) -0.008(2) -0.044(2) 0.004(2)
C59 0.067(3) 0.060(3) 0.087(3) -0.003(3) -0.047(3) 0.012(2)
C60 0.044(2) 0.060(3) 0.078(3) -0.028(2) -0.014(2) 0.003(2)
C61 0.058(3) 0.078(3) 0.043(2) -0.005(2) -0.013(2) -0.003(2)
C62 0.079(4) 0.045(2) 0.114(5) -0.004(3) -0.055(4) 0.018(2)
C63 0.098(4) 0.036(2) 0.061(3) 0.0021(19) -0.023(3) 0.009(2)
C64 0.051(2) 0.0352(19) 0.071(3) -0.0108(19) -0.009(2) 0.0006(17)
C65 0.054(2) 0.0340(19) 0.073(3) -0.0187(19) -0.023(2) 0.0035(16)
C66 0.053(3) 0.041(2) 0.065(3) -0.0116(19) -0.009(2) 0.0046(18)
C67 0.050(3) 0.046(2) 0.091(4) -0.008(2) -0.011(3) 0.0099(19)
C68 0.127(8) 0.305(17) 0.073(5) -0.080(7) -0.052(6) 0.124(9)
C69 0.060(5) 0.328(19) 0.114(7) -0.103(9) 0.001(5) -0.003(8)
C70 0.108(6) 0.144(7) 0.077(5) -0.004(5) 0.031(4) -0.004(6)
C71 0.111(6) 0.161(8) 0.053(3) -0.039(4) -0.023(4) 0.046(5)
C72 0.122(7) 0.121(7) 0.122(6) -0.078(6) -0.030(6) 0.030(5)
C73 0.214(12) 0.136(7) 0.079(5) -0.030(5) -0.016(6) 0.116(8)

loop_
_atom_type_symbol
_atom_type_description
_atom_type_scat_dispersion_real
_atom_type_scat_dispersion_imag
_atom_type_scat_source
C C 0.0033 0.0016 'International Tables Vol C Tables 4.2.6.8 and 6.1.1.4'
H H 0.0000 0.0000 'International Tables Vol C Tables 4.2.6.8 and 6.1.1.4'
Ag Ag -0.8971 1.1015 'International Tables Vol C Tables 4.2.6.8 and 6.1.1.4'
F F 0.0171 0.0103 'International Tables Vol C Tables 4.2.6.8 and 6.1.1.4'
N N 0.0061 0.0033 'International Tables Vol C Tables 4.2.6.8 and 6.1.1.4'
O O 0.0106 0.0060 'International Tables Vol C Tables 4.2.6.8 and 6.1.1.4'
S S 0.1246 0.1234 'International Tables Vol C Tables 4.2.6.8 and 6.1.1.4'

loop_
_geom_angle_atom_site_label_1
_geom_angle_atom_site_label_2
_geom_angle_atom_site_label_3
_geom_angle
C1 Ag1 C28 177.20(11)
N1 S1 C1 121.62(15)
N1 S1 C2 102.68(15)
C1 S1 C2 115.42(14)
N1 S1 C8 111.87(14)
C1 S1 C8 102.51(14)
C2 S1 C8 101.12(14)
N2 S2 C1 123.94(14)
N2 S2 C14 101.64(15)
C1 S2 C14 110.85(14)
N2 S2 C20 114.07(14)
C1 S2 C20 101.91(13)
C14 S2 C20 102.75(14)
N3 S3 C28 124.00(16)
N3 S3 C29 101.93(16)
C28 S3 C29 112.28(14)
N3 S3 C35 111.74(16)
C28 S3 C35 101.28(14)
C29 S3 C35 104.32(15)
N4 S4 C28 125.30(14)
N4 S4 C41 101.25(14)
C28 S4 C41 113.88(14)
N4 S4 C47 112.01(14)
C28 S4 C47 101.16(13)
C41 S4 C47 101.01(13)
C26 N1 S1 117.5(2)
C27 N2 S2 117.9(2)
C53 N3 S3 118.8(2)
C54 N4 S4 117.9(2)
S1 C1 S2 115.64(16)
S1 C1 Ag1 116.74(14)
S2 C1 Ag1 126.64(15)
C7 C2 C3 122.1(3)
C7 C2 S1 119.0(2)
C3 C2 S1 118.8(3)
C2 C3 C4 117.5(4)
C2 C3 H1 121.3
C4 C3 H1 121.3
C5 C4 C3 121.0(4)
C5 C4 H2 119.5
C3 C4 H2 119.5
C4 C5 C6 120.7(4)
C4 C5 H3 119.6
C6 C5 H3 119.6
C5 C6 C7 119.6(4)
C5 C6 H4 120.2
C7 C6 H4 120.2
C2 C7 C6 119.0(3)
C2 C7 H5 120.5
C6 C7 H5 120.5
C9 C8 C13 121.5(3)
C9 C8 S1 116.2(2)
C13 C8 S1 122.2(2)
C8 C9 C10 118.8(3)
C8 C9 H6 120.6
C10 C9 H6 120.6
C11 C10 C9 120.1(3)
C11 C10 H7 119.9
C9 C10 H7 119.9
C10 C11 C12 120.7(3)
C10 C11 H8 119.7
C12 C11 H8 119.7
C13 C12 C11 119.9(3)
C13 C12 H9 120.0
C11 C12 H9 120.0
C12 C13 C8 119.1(3)
C12 C13 H10 120.5
C8 C13 H10 120.5
C19 C14 C15 122.2(3)
C19 C14 S2 120.9(3)
C15 C14 S2 116.8(2)
C16 C15 C14 118.8(3)
C16 C15 H11 120.6
C14 C15 H11 120.6
C17 C16 C15 119.4(4)
C17 C16 H12 120.3
C15 C16 H12 120.3
C18 C17 C16 121.1(4)
C18 C17 H13 119.5
C16 C17 H13 119.5
C17 C18 C19 120.7(4)
C17 C18 H14 119.6
C19 C18 H14 119.6
C14 C19 C18 117.7(3)
C14 C19 H15 121.1
C18 C19 H15 121.1
C21 C20 C25 120.4(3)
C21 C20 S2 118.0(2)
C25 C20 S2 121.3(2)
C22 C21 C20 119.5(3)
C22 C21 H16 120.3
C20 C21 H16 120.3
C21 C22 C23 120.4(3)
C21 C22 H17 119.8
C23 C22 H17 119.8
C24 C23 C22 120.2(3)
C24 C23 H18 119.9
C22 C23 H18 119.9
C23 C24 C25 120.0(3)
C23 C24 H19 120.0
C25 C24 H19 120.0
C20 C25 C24 119.5(3)
C20 C25 H20 120.2
C24 C25 H20 120.2
N1 C26 H21 109.5
N1 C26 H22 109.5
H21 C26 H22 109.5
N1 C26 H23 109.5
H21 C26 H23 109.5
H22 C26 H23 109.5
N2 C27 H24 109.5
N2 C27 H25 109.5
H24 C27 H25 109.5
N2 C27 H26 109.5
H24 C27 H26 109.5
H25 C27 H26 109.5
S4 C28 S3 114.59(15)
S4 C28 Ag1 120.24(16)
S3 C28 Ag1 114.62(14)
C34 C29 C30 122.0(3)
C34 C29 S3 119.8(2)
C30 C29 S3 118.2(3)
C31 C30 C29 118.2(4)
C31 C30 H27 120.9
C29 C30 H27 120.9
C32 C31 C30 120.5(4)
C32 C31 H28 119.8
C30 C31 H28 119.8
C31 C32 C33 121.1(4)
C31 C32 H29 119.5
C33 C32 H29 119.5
C32 C33 C34 119.7(4)
C32 C33 H30 120.2
C34 C33 H30 120.2
C29 C34 C33 118.7(4)
C29 C34 H31 120.7
C33 C34 H31 120.7
C40 C35 C36 121.6(3)
C40 C35 S3 122.1(2)
C36 C35 S3 116.3(3)
C35 C36 C37 118.5(3)
C35 C36 H32 120.8
C37 C36 H32 120.8
C38 C37 C36 120.3(3)
C38 C37 H33 119.9
C36 C37 H33 119.9
C37 C38 C39 121.2(3)
C37 C38 H34 119.4
C39 C38 H34 119.4
C38 C39 C40 119.7(4)
C38 C39 H35 120.2
C40 C39 H35 120.2
C35 C40 C39 118.8(3)
C35 C40 H36 120.6
C39 C40 H36 120.6
C46 C41 C42 121.5(3)
C46 C41 S4 119.5(2)
C42 C41 S4 118.9(2)
C41 C42 C43 119.0(3)
C41 C42 H37 120.5
C43 C42 H37 120.5
C42 C43 C44 120.0(3)
C42 C43 H38 120.0
C44 C43 H38 120.0
C45 C44 C43 120.3(3)
C45 C44 H39 119.9
C43 C44 H39 119.9
C44 C45 C46 120.3(3)
C44 C45 H40 119.8
C46 C45 H40 119.8
C41 C46 C45 118.8(3)
C41 C46 H41 120.6
C45 C46 H41 120.6
C48 C47 C52 121.2(3)
C48 C47 S4 124.1(2)
C52 C47 S4 114.7(2)
C47 C48 C49 118.7(3)
C47 C48 H42 120.6
C49 C48 H42 120.6
C50 C49 C48 120.4(3)
C50 C49 H43 119.8
C48 C49 H43 119.8
C49 C50 C51 121.0(3)
C49 C50 H44 119.5
C51 C50 H44 119.5
C50 C51 C52 119.4(3)
C50 C51 H45 120.3
C52 C51 H45 120.3
C47 C52 C51 119.2(3)
C47 C52 H46 120.4
C51 C52 H46 120.4
N3 C53 H47 109.5
N3 C53 H48 109.5
H47 C53 H48 109.5
N3 C53 H49 109.5
H47 C53 H49 109.5
H48 C53 H49 109.5
N4 C54 H50 109.5
N4 C54 H51 109.5
H50 C54 H51 109.5
N4 C54 H52 109.5
H50 C54 H52 109.5
H51 C54 H52 109.5
O2 S5 O1 113.2(2)
O2 S5 O3 112.9(3)
O1 S5 O3 116.5(3)
O2 S5 C55 104.3(5)
O1 S5 C55 103.5(4)
O3 S5 C55 104.8(4)
F1 C55 F3 107.3(10)
F1 C55 F2 107.0(8)
F3 C55 F2 107.9(8)
F1 C55 S5 111.8(6)
F3 C55 S5 111.0(8)
F2 C55 S5 111.6(8)
C61 C56 C57 120.1(4)
C61 C56 H53 120.0
C57 C56 H53 120.0
C58 C57 C56 120.0(4)
C58 C57 H54 120.0
C56 C57 H54 120.0
C57 C58 C59 120.7(4)
C57 C58 H55 119.6
C59 C58 H55 119.6
C58 C59 C60 119.5(4)
C58 C59 H56 120.3
C60 C59 H56 120.3
C59 C60 C61 120.2(4)
C59 C60 H57 119.9
C61 C60 H57 119.9
C56 C61 C60 119.5(4)
C56 C61 H58 120.3
C60 C61 H58 120.3
C67 C62 C63 119.0(5)
C67 C62 H59 120.5
C63 C62 H59 120.5
C64 C63 C62 119.6(5)
C64 C63 H60 120.2
C62 C63 H60 120.2
C65 C64 C63 119.9(4)
C65 C64 H61 120.0
C63 C64 H61 120.0
C64 C65 C66 120.3(4)
C64 C65 H62 119.8
C66 C65 H62 119.8
C67 C66 C65 121.1(5)
C67 C66 H63 119.5
C65 C66 H63 119.5
C66 C67 C62 120.1(5)
C66 C67 H64 120.0
C62 C67 H64 120.0
C69 C68 C73 120.0
C69 C68 H65 120.0
C73 C68 H65 120.0
C68 C69 C70 120.0
C68 C69 H66 120.0
C70 C69 H66 120.0
C71 C70 C69 120.0
C71 C70 H67 120.0
C69 C70 H67 120.0
C70 C71 C72 120.0
C70 C71 H68 120.0
C72 C71 H68 120.0
C73 C72 C71 120.0
C73 C72 H69 120.0
C71 C72 H69 120.0
C72 C73 C68 120.0
C72 C73 H70 120.0
C68 C73 H70 120.0

loop_
_geom_bond_atom_site_label_1
_geom_bond_atom_site_label_2
_geom_bond_distance
Ag1 C1 2.116(3)
Ag1 C28 2.127(3)
S1 N1 1.538(3)
S1 C1 1.677(3)
S1 C2 1.790(3)
S1 C8 1.810(3)
S2 N2 1.536(2)
S2 C1 1.678(3)
S2 C14 1.788(3)
S2 C20 1.798(3)
S3 N3 1.536(3)
S3 C28 1.696(3)
S3 C29 1.787(3)
S3 C35 1.793(3)
S4 N4 1.541(2)
S4 C28 1.671(3)
S4 C41 1.796(3)
S4 C47 1.811(3)
N1 C26 1.472(4)
N2 C27 1.474(4)
N3 C53 1.471(5)
N4 C54 1.454(4)
C2 C7 1.381(5)
C2 C3 1.388(5)
C3 C4 1.401(5)
C3 H1 0.9300
C4 C5 1.363(7)
C4 H2 0.9300
C5 C6 1.386(6)
C5 H3 0.9300
C6 C7 1.391(5)
C6 H4 0.9300
C7 H5 0.9300
C8 C9 1.388(4)
C8 C13 1.392(4)
C9 C10 1.393(4)
C9 H6 0.9300
C10 C11 1.380(5)
C10 H7 0.9300
C11 C12 1.389(5)
C11 H8 0.9300
C12 C13 1.385(4)
C12 H9 0.9300
C13 H10 0.9300
C14 C19 1.379(4)
C14 C15 1.394(4)
C15 C16 1.390(5)
C15 H11 0.9300
C16 C17 1.382(6)
C16 H12 0.9300
C17 C18 1.372(6)
C17 H13 0.9300
C18 C19 1.397(5)
C18 H14 0.9300
C19 H15 0.9300
C20 C21 1.388(4)
C20 C25 1.393(4)
C21 C22 1.384(5)
C21 H16 0.9300
C22 C23 1.387(5)
C22 H17 0.9300
C23 C24 1.379(5)
C23 H18 0.9300
C24 C25 1.393(5)
C24 H19 0.9300
C25 H20 0.9300
C26 H21 0.9600
C26 H22 0.9600
C26 H23 0.9600
C27 H24 0.9600
C27 H25 0.9600
C27 H26 0.9600
C29 C34 1.375(5)
C29 C30 1.386(5)
C30 C31 1.384(6)
C30 H27 0.9300
C31 C32 1.361(8)
C31 H28 0.9300
C32 C33 1.378(7)
C32 H29 0.9300
C33 C34 1.387(5)
C33 H30 0.9300
C34 H31 0.9300
C35 C40 1.389(5)
C35 C36 1.391(4)
C36 C37 1.399(5)
C36 H32 0.9300
C37 C38 1.371(6)
C37 H33 0.9300
C38 C39 1.383(5)
C38 H34 0.9300
C39 C40 1.400(5)
C39 H35 0.9300
C40 H36 0.9300
C41 C46 1.384(4)
C41 C42 1.384(4)
C42 C43 1.385(4)
C42 H37 0.9300
C43 C44 1.393(5)
C43 H38 0.9300
C44 C45 1.375(5)
C44 H39 0.9300
C45 C46 1.391(5)
C45 H40 0.9300
C46 H41 0.9300
C47 C48 1.388(4)
C47 C52 1.388(4)
C48 C49 1.389(4)
C48 H42 0.9300
C49 C50 1.377(5)
C49 H43 0.9300
C50 C51 1.379(5)
C50 H44 0.9300
C51 C52 1.399(4)
C51 H45 0.9300
C52 H46 0.9300
C53 H47 0.9600
C53 H48 0.9600
C53 H49 0.9600
C54 H50 0.9600
C54 H51 0.9600
C54 H52 0.9600
S5 O2 1.423(4)
S5 O1 1.432(3)
S5 O3 1.458(4)
S5 C55 1.747(9)
F1 C55 1.312(9)
F2 C55 1.357(11)
F3 C55 1.342(15)
C56 C61 1.376(7)
C56 C57 1.380(6)
C56 H53 0.9300
C57 C58 1.363(6)
C57 H54 0.9300
C58 C59 1.371(7)
C58 H55 0.9300
C59 C60 1.382(7)
C59 H56 0.9300
C60 C61 1.382(7)
C60 H57 0.9300
C61 H58 0.9300
C62 C67 1.374(8)
C62 C63 1.413(8)
C62 H59 0.9300
C63 C64 1.370(7)
C63 H60 0.9300
C64 C65 1.365(6)
C64 H61 0.9300
C65 C66 1.367(6)
C65 H62 0.9300
C66 C67 1.355(7)
C66 H63 0.9300
C67 H64 0.9300
C68 C69 1.3900
C68 C73 1.3900
C68 H65 0.9300
C69 C70 1.3900
C69 H66 0.9300
C70 C71 1.3900
C70 H67 0.9300
C71 C72 1.3900
C71 H68 0.9300
C72 C73 1.3900
C72 H69 0.9300
C73 H70 0.9300

loop_
_geom_torsion_atom_site_label_1
_geom_torsion_atom_site_label_2
_geom_torsion_atom_site_label_3
_geom_torsion_atom_site_label_4
_geom_torsion
C1 S1 N1 C26 40.0(3)
C2 S1 N1 C26 171.0(2)
C8 S1 N1 C26 -81.4(3)
C1 S2 N2 C27 -57.9(3)
C14 S2 N2 C27 176.9(3)
C20 S2 N2 C27 67.1(3)
C28 S3 N3 C53 48.1(3)
C29 S3 N3 C53 175.7(3)
C35 S3 N3 C53 -73.4(3)
C28 S4 N4 C54 -42.0(3)
C41 S4 N4 C54 -172.2(2)
C47 S4 N4 C54 80.9(3)
N1 S1 C1 S2 90.3(2)
C2 S1 C1 S2 -35.0(2)
C8 S1 C1 S2 -143.96(17)
N1 S1 C1 Ag1 -79.2(2)
C2 S1 C1 Ag1 155.53(15)
C8 S1 C1 Ag1 46.61(18)
N2 S2 C1 S1 -27.0(3)
C14 S2 C1 S1 94.1(2)
C20 S2 C1 S1 -157.09(17)
N2 S2 C1 Ag1 141.25(18)
C14 S2 C1 Ag1 -97.6(2)
C20 S2 C1 Ag1 11.1(2)
C28 Ag1 C1 S1 47(2)
C28 Ag1 C1 S2 -121(2)
N1 S1 C2 C7 172.9(3)
C1 S1 C2 C7 -52.5(3)
C8 S1 C2 C7 57.2(3)
N1 S1 C2 C3 -7.0(3)
C1 S1 C2 C3 127.5(3)
C8 S1 C2 C3 -122.7(3)
C7 C2 C3 C4 -1.0(6)
S1 C2 C3 C4 178.9(3)
C2 C3 C4 C5 1.9(7)
C3 C4 C5 C6 -0.8(7)
C4 C5 C6 C7 -1.1(7)
C3 C2 C7 C6 -0.8(5)
S1 C2 C7 C6 179.3(3)
C5 C6 C7 C2 1.8(5)
N1 S1 C8 C9 -16.8(3)
C1 S1 C8 C9 -148.7(2)
C2 S1 C8 C9 91.9(3)
N1 S1 C8 C13 167.0(2)
C1 S1 C8 C13 35.1(3)
C2 S1 C8 C13 -84.4(3)
C13 C8 C9 C10 -0.6(5)
S1 C8 C9 C10 -176.9(2)
C8 C9 C10 C11 0.3(5)
C9 C10 C11 C12 0.4(5)
C10 C11 C12 C13 -1.0(5)
C11 C12 C13 C8 0.7(5)
C9 C8 C13 C12 0.1(5)
S1 C8 C13 C12 176.1(2)
N2 S2 C14 C19 -4.1(3)
C1 S2 C14 C19 -137.6(3)
C20 S2 C14 C19 114.2(3)
N2 S2 C14 C15 173.9(2)
C1 S2 C14 C15 40.4(3)
C20 S2 C14 C15 -67.9(3)
C19 C14 C15 C16 -0.7(5)
S2 C14 C15 C16 -178.7(3)
C14 C15 C16 C17 0.9(5)
C15 C16 C17 C18 -0.1(6)
C16 C17 C18 C19 -1.1(7)
C15 C14 C19 C18 -0.4(5)
S2 C14 C19 C18 177.5(3)
C17 C18 C19 C14 1.3(6)
N2 S2 C20 C21 -81.9(3)
C1 S2 C20 C21 54.1(3)
C14 S2 C20 C21 169.0(2)
N2 S2 C20 C25 91.4(3)
C1 S2 C20 C25 -132.7(2)
C14 S2 C20 C25 -17.8(3)
C25 C20 C21 C22 1.9(4)
S2 C20 C21 C22 175.3(2)
C20 C21 C22 C23 0.5(5)
C21 C22 C23 C24 -1.9(5)
C22 C23 C24 C25 0.8(5)
C21 C20 C25 C24 -3.0(4)
S2 C20 C25 C24 -176.1(2)
C23 C24 C25 C20 1.6(5)
N4 S4 C28 S3 -46.8(3)
C41 S4 C28 S3 78.3(2)
C47 S4 C28 S3 -174.22(17)
N4 S4 C28 Ag1 96.1(2)
C41 S4 C28 Ag1 -138.85(15)
C47 S4 C28 Ag1 -31.38(19)
N3 S3 C28 S4 73.7(2)
C29 S3 C28 S4 -49.4(2)
C35 S3 C28 S4 -160.16(18)
N3 S3 C28 Ag1 -71.3(2)
C29 S3 C28 Ag1 165.62(16)
C35 S3 C28 Ag1 54.87(18)
C1 Ag1 C28 S4 -154(2)
C1 Ag1 C28 S3 -11(2)
N3 S3 C29 C34 156.3(3)
C28 S3 C29 C34 -69.0(3)
C35 S3 C29 C34 39.9(3)
N3 S3 C29 C30 -27.4(3)
C28 S3 C29 C30 107.3(3)
C35 S3 C29 C30 -143.8(3)
C34 C29 C30 C31 -0.1(6)
S3 C29 C30 C31 -176.3(3)
C29 C30 C31 C32 -0.5(6)
C30 C31 C32 C33 0.8(7)
C31 C32 C33 C34 -0.6(6)
C30 C29 C34 C33 0.3(5)
S3 C29 C34 C33 176.5(3)
C32 C33 C34 C29 0.0(6)
N3 S3 C35 C40 168.6(3)
C28 S3 C35 C40 34.7(3)
C29 S3 C35 C40 -82.0(3)
N3 S3 C35 C36 -12.6(3)
C28 S3 C35 C36 -146.5(2)
C29 S3 C35 C36 96.8(3)
C40 C35 C36 C37 -0.7(5)
S3 C35 C36 C37 -179.5(3)
C35 C36 C37 C38 0.9(6)
C36 C37 C38 C39 0.6(6)
C37 C38 C39 C40 -2.4(6)
C36 C35 C40 C39 -1.1(5)
S3 C35 C40 C39 177.7(3)
C38 C39 C40 C35 2.6(5)
N4 S4 C41 C46 -8.5(3)
C28 S4 C41 C46 -145.6(2)
C47 S4 C41 C46 106.9(2)
N4 S4 C41 C42 173.3(2)
C28 S4 C41 C42 36.2(3)
C47 S4 C41 C42 -71.4(3)
C46 C41 C42 C43 -0.2(5)
S4 C41 C42 C43 178.0(2)
C41 C42 C43 C44 -0.5(5)
C42 C43 C44 C45 1.1(5)
C43 C44 C45 C46 -0.9(5)
C42 C41 C46 C45 0.4(5)
S4 C41 C46 C45 -177.8(2)
C44 C45 C46 C41 0.2(5)
N4 S4 C47 C48 -179.2(2)
C28 S4 C47 C48 -43.5(3)
C41 S4 C47 C48 73.8(3)
N4 S4 C47 C52 3.3(3)
C28 S4 C47 C52 138.9(2)
C41 S4 C47 C52 -103.8(2)
C52 C47 C48 C49 0.7(4)
S4 C47 C48 C49 -176.7(2)
C47 C48 C49 C50 -1.8(5)
C48 C49 C50 C51 0.8(5)
C49 C50 C51 C52 1.3(5)
C48 C47 C52 C51 1.4(5)
S4 C47 C52 C51 179.0(3)
C50 C51 C52 C47 -2.4(5)
O2 S5 C55 F1 60.4(9)
O1 S5 C55 F1 -58.2(10)
O3 S5 C55 F1 179.3(8)
O2 S5 C55 F3 -179.9(6)
O1 S5 C55 F3 61.6(7)
O3 S5 C55 F3 -61.0(8)
O2 S5 C55 F2 -59.4(8)
O1 S5 C55 F2 -178.0(7)
O3 S5 C55 F2 59.5(9)
C61 C56 C57 C58 0.7(7)
C56 C57 C58 C59 -0.5(7)
C57 C58 C59 C60 0.8(7)
C58 C59 C60 C61 -1.2(7)
C57 C56 C61 C60 -1.1(7)
C59 C60 C61 C56 1.3(7)
C67 C62 C63 C64 -0.4(7)
C62 C63 C64 C65 -0.7(6)
C63 C64 C65 C66 1.1(6)
C64 C65 C66 C67 -0.6(6)
C65 C66 C67 C62 -0.4(7)
C63 C62 C67 C66 0.9(7)
C73 C68 C69 C70 0.0
C68 C69 C70 C71 0.0
C69 C70 C71 C72 0.0
C70 C71 C72 C73 0.0
C71 C72 C73 C68 0.0
C69 C68 C73 C72 0.0
